data_7043659
loop_
_publ_author_name
'Prochazkova, Sona'
'Kubicek, Vojtech'
'Bohmova, Zuzana'
'Hol\`a, Katerina'
'Kotek, Jan'
'Hermann, Petr'

_publ_section_title
;
 DOTA analogue with phosphinate-iminodiacetate pendant arm: modification
 of complex formation rate with a strongly chelating pendant
;
_journal_name_full 'Dalton Trans.'
_journal_paper_doi 10.1039/C7DT01797A
_journal_year 2017
_chemical_compound_source 'synthesized by the authors'
_chemical_formula_moiety 'C20 H39 Cu4 N5 O17 P, 7.5 (H2 O), Cl'
_chemical_formula_sum 'C20 H54 Cl Cu4 N5 O24.5 P'
_chemical_formula_weight 1077.26
_space_group_crystal_system triclinic
_space_group_IT_number 2
_space_group_name_Hall '-P 1'
_space_group_name_H-M_alt 'P -1'
_symmetry_space_group_name_Hall '-P 1'
_symmetry_space_group_name_H-M 'P -1'
_atom_sites_solution_hydrogens difmap
_atom_sites_solution_primary direct
_atom_sites_solution_secondary difmap
_audit_creation_method SHELXL-2014/7
_audit_update_record
;
2017-05-10 deposited with the CCDC.
2017-07-17 downloaded from the CCDC.
;
_cell_angle_alpha 85.606(2)
_cell_angle_beta 78.603(2)
_cell_angle_gamma 86.931(2)
_cell_formula_units_Z 2
_cell_length_a 12.0847(5)
_cell_length_b 12.4493(5)
_cell_length_c 12.9847(5)
_cell_measurement_reflns_used 9660
_cell_measurement_temperature 150(2)
_cell_measurement_theta_max 27.49
_cell_measurement_theta_min 2.425
_cell_volume 1907.87(13)
_computing_structure_refinement 'SHELXL-2014/7 (Sheldrick, 2014)'
_diffrn_ambient_temperature 150(2)
_diffrn_detector_area_resol_mean 10.4167
_diffrn_measured_fraction_theta_full 0.999
_diffrn_measured_fraction_theta_max 0.998
_diffrn_measurement_device_type 'Bruker APEX-II CCD'
_diffrn_measurement_method '\f and \w scans'
_diffrn_radiation_monochromator graphite
_diffrn_radiation_source 'fine-focus sealed tube'
_diffrn_radiation_type MoK\a
_diffrn_radiation_wavelength 0.71073
_diffrn_reflns_av_R_equivalents 0.0381
_diffrn_reflns_av_unetI/netI 0.0180
_diffrn_reflns_Laue_measured_fraction_full 0.999
_diffrn_reflns_Laue_measured_fraction_max 0.998
_diffrn_reflns_limit_h_max 15
_diffrn_reflns_limit_h_min -15
_diffrn_reflns_limit_k_max 16
_diffrn_reflns_limit_k_min -16
_diffrn_reflns_limit_l_max 16
_diffrn_reflns_limit_l_min -16
_diffrn_reflns_number 86722
_diffrn_reflns_point_group_measured_fraction_full 0.999
_diffrn_reflns_point_group_measured_fraction_max 0.998
_diffrn_reflns_theta_full 25.242
_diffrn_reflns_theta_max 27.550
_diffrn_reflns_theta_min 2.216
_exptl_absorpt_coefficient_mu 2.407
_exptl_absorpt_correction_T_max 0.63
_exptl_absorpt_correction_T_min 0.38
_exptl_absorpt_correction_type numerical
_exptl_absorpt_process_details 'SADABS V2014/5 (Bruker AXS Inc.)'
_exptl_crystal_colour blue
_exptl_crystal_density_diffrn 1.875
_exptl_crystal_description prism
_exptl_crystal_F_000 1106
_exptl_crystal_size_max 0.297
_exptl_crystal_size_mid 0.246
_exptl_crystal_size_min 0.209
_refine_diff_density_max 1.675
_refine_diff_density_min -1.146
_refine_diff_density_rms 0.121
_refine_ls_extinction_method none
_refine_ls_goodness_of_fit_ref 1.125
_refine_ls_hydrogen_treatment constr
_refine_ls_matrix_type full
_refine_ls_number_parameters 523
_refine_ls_number_reflns 8790
_refine_ls_number_restraints 0
_refine_ls_restrained_S_all 1.125
_refine_ls_R_factor_all 0.0489
_refine_ls_R_factor_gt 0.0404
_refine_ls_shift/su_max 0.001
_refine_ls_shift/su_mean 0.000
_refine_ls_structure_factor_coef Fsqd
_refine_ls_weighting_details 'w=1/[\s^2^(Fo^2^)+(0.0327P)^2^+8.9320P] where P=(Fo^2^+2Fc^2^)/3'
_refine_ls_weighting_scheme calc
_refine_ls_wR_factor_gt 0.0977
_refine_ls_wR_factor_ref 0.1042
_reflns_Friedel_coverage 0.000
_reflns_number_gt 7764
_reflns_number_total 8790
_reflns_threshold_expression 'I > 2\s(I)'
_cod_data_source_file c7dt01797a2.cif
_cod_data_source_block do3aidpcu
_cod_original_formula_sum 'C20 H54 Cl Cu4 N5 O24.50 P'
_cod_database_code 7043659
_shelx_shelxl_version_number 2014/7
_shelx_space_group_comment
;
The symmetry employed for this shelxl refinement is uniquely defined
by the following loop, which should always be used as a source of
symmetry information in preference to the above space-group names.
They are only intended as comments.
;
_shelx_estimated_absorpt_t_min 0.535
_shelx_estimated_absorpt_t_max 0.633

loop_
_space_group_symop_operation_xyz
'x, y, z'
'-x, -y, -z'

loop_
_atom_site_label
_atom_site_type_symbol
_atom_site_fract_x
_atom_site_fract_y
_atom_site_fract_z
_atom_site_U_iso_or_equiv
_atom_site_adp_type
_atom_site_occupancy
_atom_site_site_symmetry_order
_atom_site_calc_flag
_atom_site_refinement_flags_posn
_atom_site_refinement_flags_adp
_atom_site_refinement_flags_occupancy
Cu1 Cu 0.53605(3) 0.74970(3) 0.73755(3) 0.01132(9) Uani 1 1 d . . .
N1 N 0.6684(2) 0.6982(2) 0.8107(2) 0.0125(5) Uani 1 1 d . . .
C2 C 0.6235(3) 0.6662(3) 0.9245(3) 0.0172(7) Uani 1 1 d . . .
H21 H 0.6767 0.6870 0.9679 0.021 Uiso 1 1 calc R U .
H22 H 0.6168 0.5870 0.9340 0.021 Uiso 1 1 calc R U .
C3 C 0.5097(3) 0.7207(3) 0.9600(3) 0.0169(7) Uani 1 1 d . . .
H31 H 0.4750 0.6905 1.0311 0.020 Uiso 1 1 calc R U .
H32 H 0.5183 0.7989 0.9637 0.020 Uiso 1 1 calc R U .
N4 N 0.4361(3) 0.7034(3) 0.8842(2) 0.0187(6) Uani 1 1 d . . .
C5 C 0.3340(3) 0.7760(4) 0.8993(3) 0.0272(9) Uani 1 1 d . . .
H51 H 0.3112 0.7908 0.9745 0.033 Uiso 1 1 calc R U .
H52 H 0.2710 0.7408 0.8784 0.033 Uiso 1 1 calc R U .
C6 C 0.3577(3) 0.8799(3) 0.8338(3) 0.0248(8) Uani 1 1 d . . .
H61 H 0.2868 0.9245 0.8377 0.030 Uiso 1 1 calc R U .
H62 H 0.4119 0.9205 0.8622 0.030 Uiso 1 1 calc R U .
N7 N 0.4056(3) 0.8589(3) 0.7212(2) 0.0183(6) Uani 1 1 d . . .
C8 C 0.4568(3) 0.9598(3) 0.6653(3) 0.0230(8) Uani 1 1 d . . .
H81 H 0.4101 1.0234 0.6917 0.028 Uiso 1 1 calc R U .
H82 H 0.4580 0.9589 0.5890 0.028 Uiso 1 1 calc R U .
C9 C 0.5761(3) 0.9684(3) 0.6833(3) 0.0204(7) Uani 1 1 d . . .
H91 H 0.6121 1.0308 0.6400 0.025 Uiso 1 1 calc R U .
H92 H 0.5745 0.9796 0.7583 0.025 Uiso 1 1 calc R U .
N10 N 0.6419(3) 0.8671(2) 0.6536(2) 0.0145(5) Uani 1 1 d . . .
C11 C 0.7486(3) 0.8547(3) 0.6955(3) 0.0181(7) Uani 1 1 d . . .
H111 H 0.7804 0.9263 0.6954 0.022 Uiso 1 1 calc R U .
H112 H 0.8046 0.8097 0.6495 0.022 Uiso 1 1 calc R U .
C12 C 0.7264(3) 0.8027(3) 0.8060(3) 0.0166(7) Uani 1 1 d . . .
H121 H 0.7989 0.7891 0.8303 0.020 Uiso 1 1 calc R U .
H122 H 0.6785 0.8523 0.8538 0.020 Uiso 1 1 calc R U .
C20 C 0.7532(3) 0.6149(3) 0.7640(3) 0.0151(6) Uani 1 1 d . . .
H201 H 0.8139 0.6099 0.8056 0.018 Uiso 1 1 calc R U .
H202 H 0.7873 0.6440 0.6924 0.018 Uiso 1 1 calc R U .
P1 P 0.71466(7) 0.47588(7) 0.75192(6) 0.01260(16) Uani 1 1 d . . .
O11 O 0.6766(2) 0.46314(19) 0.6497(2) 0.0178(5) Uani 1 1 d . . .
O12 O 0.6394(3) 0.4278(2) 0.8478(2) 0.0362(8) Uani 1 1 d . . .
C21 C 0.8602(3) 0.4229(3) 0.7309(3) 0.0249(8) Uani 1 1 d . . .
H211 H 0.9068 0.4738 0.6802 0.030 Uiso 1 1 calc R U .
H212 H 0.8865 0.4227 0.7984 0.030 Uiso 1 1 calc R U .
N22 N 0.8837(2) 0.3133(2) 0.6917(2) 0.0152(6) Uani 1 1 d . . .
C23 C 0.8511(3) 0.2272(3) 0.7759(3) 0.0216(7) Uani 1 1 d . . .
H231 H 0.8468 0.2566 0.8454 0.026 Uiso 1 1 calc R U .
H232 H 0.9099 0.1682 0.7685 0.026 Uiso 1 1 calc R U .
C24 C 0.7383(3) 0.1823(3) 0.7713(3) 0.0218(7) Uani 1 1 d . . .
O241 O 0.6953(2) 0.2099(2) 0.6900(2) 0.0186(5) Uani 1 1 d . . .
O242 O 0.6951(3) 0.1189(3) 0.8446(3) 0.0412(8) Uani 1 1 d . . .
C25 C 1.0039(3) 0.3051(3) 0.6378(3) 0.0200(7) Uani 1 1 d . . .
H251 H 1.0302 0.2284 0.6362 0.024 Uiso 1 1 calc R U .
H252 H 1.0512 0.3428 0.6766 0.024 Uiso 1 1 calc R U .
C26 C 1.0154(3) 0.3558(3) 0.5257(3) 0.0210(7) Uani 1 1 d . . .
O261 O 0.9266(2) 0.3540(2) 0.4848(2) 0.0215(5) Uani 1 1 d . . .
O262 O 1.1059(2) 0.3912(2) 0.4797(3) 0.0303(6) Uani 1 1 d . . .
C30 C 0.6700(3) 0.8639(3) 0.5375(3) 0.0188(7) Uani 1 1 d . . .
H301 H 0.7466 0.8911 0.5115 0.023 Uiso 1 1 calc R U .
H302 H 0.6161 0.9125 0.5063 0.023 Uiso 1 1 calc R U .
C31 C 0.6660(3) 0.7525(3) 0.5014(3) 0.0134(6) Uani 1 1 d . . .
O311 O 0.64138(19) 0.67644(18) 0.57140(18) 0.0126(4) Uani 1 1 d . . .
O312 O 0.6855(2) 0.7461(2) 0.40338(18) 0.0178(5) Uani 1 1 d . . .
C40 C 0.3121(3) 0.8251(3) 0.6728(3) 0.0220(8) Uani 1 1 d . . .
H401 H 0.2601 0.8884 0.6666 0.026 Uiso 1 1 calc R U .
H402 H 0.2694 0.7704 0.7220 0.026 Uiso 1 1 calc R U .
C41 C 0.3450(3) 0.7789(3) 0.5651(3) 0.0169(7) Uani 1 1 d . . .
O411 O 0.4361(2) 0.7944(2) 0.5060(2) 0.0211(5) Uani 1 1 d . . .
O412 O 0.2649(2) 0.7244(2) 0.5460(2) 0.0218(5) Uani 1 1 d . . .
C50 C 0.4060(4) 0.5893(3) 0.8887(3) 0.0258(9) Uani 1 1 d . . .
H501 H 0.3301 0.5804 0.9334 0.031 Uiso 1 1 calc R U .
H502 H 0.4607 0.5436 0.9217 0.031 Uiso 1 1 calc R U .
C51 C 0.4058(3) 0.5522(3) 0.7806(3) 0.0170(7) Uani 1 1 d . . .
O511 O 0.4508(2) 0.6083(2) 0.70055(18) 0.0162(5) Uani 1 1 d . . .
O512 O 0.3624(2) 0.4634(2) 0.7825(2) 0.0271(6) Uani 1 1 d . . .
Cu2 Cu 0.79830(3) 0.28692(3) 0.57790(3) 0.01504(10) Uani 1 1 d . . .
O1C O 0.8852(3) 0.1027(3) 0.5479(3) 0.0521(10) Uani 1 1 d . . .
H11C H 0.9254 0.0595 0.5847 0.063 Uiso 1 1 d R U .
H12C H 0.8999 0.0703 0.4899 0.063 Uiso 1 1 d R U .
Cu3 Cu 0.58189(3) 0.53435(3) 0.55994(3) 0.01034(9) Uani 1 1 d . . .
O2C O 0.48404(19) 0.41145(19) 0.56273(17) 0.0120(4) Uani 1 1 d . . .
H21C H 0.5169 0.3425 0.5505 0.014 Uiso 1 1 d R U .
O3C O 0.7497(2) 0.5072(2) 0.4171(2) 0.0212(5) Uani 1 1 d . . .
H31C H 0.8022 0.5305 0.4462 0.025 Uiso 1 1 d R U .
H32C H 0.7654 0.4440 0.4132 0.025 Uiso 1 1 d R U .
Cu4 Cu 0.65388(3) 0.62871(3) 0.32499(3) 0.01290(9) Uani 1 1 d . . .
O4C O 0.5241(3) 0.7343(3) 0.2351(2) 0.0371(8) Uani 1 1 d . . .
H41C H 0.4628 0.7652 0.2707 0.044 Uiso 1 1 d R U .
H42C H 0.5015 0.6773 0.2057 0.044 Uiso 1 1 d R U .
O5C O 0.7921(2) 0.6705(2) 0.2194(2) 0.0266(6) Uani 1 1 d . . .
H51C H 0.8015 0.6444 0.1623 0.032 Uiso 1 1 d R U .
H52C H 0.8200 0.7356 0.2001 0.032 Uiso 1 1 d R U .
Cl1A Cl 1.0504(4) -0.0099(3) 0.6715(4) 0.0463(11) Uani 0.5 1 d . . P
Cl1B Cl 1.0299(5) -0.0328(5) 0.7177(5) 0.0447(13) Uani 0.35 1 d . . P
Cl1C Cl 1.1027(12) 0.0238(11) 0.6371(9) 0.051(3) Uani 0.15 1 d . . P
O1W O 0.8370(6) -0.0034(5) 0.9442(6) 0.101(2) Uani 1 1 d . . .
H11W H 0.8829 -0.0306 0.8900 0.122 Uiso 1 1 d R U .
H12W H 0.7872 0.0313 0.9125 0.122 Uiso 1 1 d R U .
O2W O 0.3540(4) 0.1252(3) 0.9160(4) 0.0645(13) Uani 1 1 d . . .
H21W H 0.2832 0.1496 0.9082 0.077 Uiso 1 1 d R U .
H22W H 0.3847 0.1682 0.8734 0.077 Uiso 1 1 d R U .
O3W O 0.8570(4) 0.8742(3) 0.1630(4) 0.0649(12) Uani 1 1 d . . .
H31W H 0.8745 0.9107 0.2105 0.078 Uiso 1 1 d R U .
H32W H 0.9152 0.8792 0.1054 0.078 Uiso 1 1 d R U .
O4W O 1.0351(5) 0.8603(5) -0.0185(5) 0.0939(18) Uani 1 1 d . . .
H41W H 1.0335 0.8867 -0.0849 0.113 Uiso 1 1 d R U .
H42W H 1.0783 0.9123 0.0076 0.113 Uiso 1 1 d R U .
O5W O 0.9814(3) 0.2792(4) 0.2784(3) 0.0648(13) Uani 1 1 d . . .
H51W H 0.9647 0.3021 0.3398 0.078 Uiso 1 1 d R U .
H52W H 0.9497 0.2117 0.2978 0.078 Uiso 1 1 d R U .
O6W O 0.8583(3) 0.5646(4) 0.0338(3) 0.0545(10) Uani 1 1 d . . .
H61W H 0.9176 0.5968 -0.0013 0.065 Uiso 1 1 d R U .
H62W H 0.8778 0.5007 0.0636 0.065 Uiso 1 1 d R U .
O7W O 0.9373(4) 0.3470(4) 0.0838(4) 0.0648(12) Uani 1 1 d . . .
H71W H 0.9248 0.3502 0.1536 0.078 Uiso 1 1 d R U .
H72W H 0.9373 0.2874 0.0489 0.078 Uiso 1 1 d R U .
O8W O 0.5302(5) 0.0157(6) 0.9635(5) 0.0380(15) Uani 0.5 1 d . . P
H81W H 0.5404 -0.0177 1.0182 0.046 Uiso 1 1 d R U .

loop_
_atom_site_aniso_label
_atom_site_aniso_U_11
_atom_site_aniso_U_22
_atom_site_aniso_U_33
_atom_site_aniso_U_23
_atom_site_aniso_U_13
_atom_site_aniso_U_12
Cu1 0.01159(18) 0.01349(19) 0.00928(18) 0.00031(14) -0.00323(14) -0.00128(14)
N1 0.0170(13) 0.0112(13) 0.0110(12) -0.0012(10) -0.0057(10) -0.0021(10)
C2 0.0289(18) 0.0151(16) 0.0096(15) 0.0014(12) -0.0090(13) -0.0021(13)
C3 0.0253(18) 0.0191(16) 0.0082(14) -0.0003(12) -0.0055(13) -0.0091(14)
N4 0.0219(15) 0.0251(16) 0.0108(13) -0.0023(11) -0.0043(11) -0.0097(12)
C5 0.0168(17) 0.051(3) 0.0146(17) -0.0095(16) -0.0013(14) -0.0046(17)
C6 0.0214(18) 0.038(2) 0.0173(17) -0.0142(15) -0.0065(14) 0.0084(16)
N7 0.0179(14) 0.0238(15) 0.0152(14) -0.0073(11) -0.0079(11) 0.0064(12)
C8 0.037(2) 0.0148(16) 0.0201(17) -0.0038(13) -0.0143(16) 0.0084(15)
C9 0.035(2) 0.0102(15) 0.0173(16) -0.0028(12) -0.0084(15) 0.0020(14)
N10 0.0213(14) 0.0102(13) 0.0115(13) -0.0002(10) -0.0018(11) -0.0019(11)
C11 0.0156(16) 0.0183(16) 0.0199(17) -0.0011(13) -0.0009(13) -0.0065(13)
C12 0.0189(16) 0.0137(15) 0.0195(16) -0.0025(12) -0.0081(13) -0.0040(12)
C20 0.0151(15) 0.0150(15) 0.0173(16) -0.0020(12) -0.0083(13) 0.0001(12)
P1 0.0173(4) 0.0120(4) 0.0093(4) 0.0000(3) -0.0049(3) 0.0003(3)
O11 0.0222(12) 0.0141(11) 0.0215(13) -0.0017(9) -0.0153(10) 0.0008(9)
O12 0.068(2) 0.0176(13) 0.0155(13) 0.0005(10) 0.0125(14) -0.0087(14)
C21 0.0246(19) 0.0154(17) 0.041(2) -0.0089(15) -0.0212(17) 0.0035(14)
N22 0.0142(13) 0.0114(13) 0.0220(15) 0.0005(11) -0.0092(11) 0.0001(10)
C23 0.0270(19) 0.0231(18) 0.0168(17) 0.0011(14) -0.0113(15) 0.0033(15)
C24 0.0268(19) 0.0196(17) 0.0181(17) 0.0010(13) -0.0028(14) -0.0010(14)
O241 0.0196(12) 0.0190(12) 0.0172(12) 0.0012(9) -0.0029(10) -0.0056(10)
O242 0.049(2) 0.0396(18) 0.0307(17) 0.0190(14) -0.0031(15) -0.0121(15)
C25 0.0124(15) 0.0197(17) 0.0297(19) 0.0014(14) -0.0105(14) 0.0009(13)
C26 0.0127(16) 0.0188(17) 0.032(2) 0.0003(14) -0.0052(14) -0.0002(13)
O261 0.0112(11) 0.0294(14) 0.0233(13) 0.0070(11) -0.0042(10) -0.0034(10)
O262 0.0134(12) 0.0350(16) 0.0402(17) 0.0001(13) 0.0001(12) -0.0047(11)
C30 0.0289(19) 0.0131(15) 0.0130(16) 0.0008(12) -0.0008(14) -0.0040(13)
C31 0.0123(14) 0.0157(15) 0.0114(14) 0.0011(12) -0.0012(12) -0.0021(12)
O311 0.0150(11) 0.0120(11) 0.0115(10) 0.0016(8) -0.0051(9) -0.0020(8)
O312 0.0241(13) 0.0181(12) 0.0105(11) 0.0002(9) -0.0012(9) -0.0051(10)
C40 0.0142(16) 0.035(2) 0.0194(17) -0.0112(15) -0.0089(14) 0.0096(14)
C41 0.0156(16) 0.0229(17) 0.0146(16) -0.0045(13) -0.0096(13) 0.0060(13)
O411 0.0164(12) 0.0291(14) 0.0192(12) -0.0075(10) -0.0059(10) 0.0040(10)
O412 0.0209(13) 0.0315(14) 0.0152(12) -0.0035(10) -0.0078(10) -0.0012(11)
C50 0.035(2) 0.033(2) 0.0103(16) -0.0009(14) -0.0007(15) -0.0230(17)
C51 0.0143(15) 0.0254(18) 0.0120(15) -0.0019(13) -0.0029(12) -0.0056(13)
O511 0.0195(12) 0.0185(12) 0.0094(11) -0.0004(9) -0.0002(9) -0.0002(9)
O512 0.0340(15) 0.0361(16) 0.0119(12) -0.0046(11) 0.0005(11) -0.0212(13)
Cu2 0.01141(19) 0.0218(2) 0.01293(19) 0.00239(15) -0.00534(15) -0.00396(15)
O1C 0.055(2) 0.0333(19) 0.062(2) -0.0049(17) -0.0003(19) 0.0224(17)
Cu3 0.01090(18) 0.01256(18) 0.00914(17) 0.00094(13) -0.00588(14) -0.00245(14)
O2C 0.0111(10) 0.0152(11) 0.0107(10) 0.0000(8) -0.0048(8) -0.0012(8)
O3C 0.0191(12) 0.0230(13) 0.0233(13) -0.0049(10) -0.0091(10) 0.0055(10)
Cu4 0.01345(19) 0.0175(2) 0.00805(18) 0.00016(14) -0.00193(14) -0.00514(15)
O4C 0.0226(15) 0.061(2) 0.0236(15) 0.0063(14) -0.0010(12) 0.0061(14)
O5C 0.0269(14) 0.0356(16) 0.0168(13) -0.0053(11) 0.0022(11) -0.0147(12)
Cl1A 0.054(3) 0.036(2) 0.051(3) -0.016(2) -0.016(2) 0.0239(18)
Cl1B 0.037(2) 0.041(3) 0.062(4) -0.020(3) -0.021(3) 0.0151(19)
Cl1C 0.063(7) 0.060(7) 0.031(5) -0.013(5) -0.016(5) 0.032(6)
O1W 0.108(5) 0.076(4) 0.131(5) 0.035(4) -0.062(4) -0.017(3)
O2W 0.078(3) 0.041(2) 0.082(3) 0.014(2) -0.035(3) -0.029(2)
O3W 0.087(3) 0.040(2) 0.073(3) 0.004(2) -0.024(3) -0.018(2)
O4W 0.087(4) 0.085(4) 0.119(5) -0.003(4) -0.039(4) -0.025(3)
O5W 0.047(2) 0.111(4) 0.036(2) -0.022(2) 0.0065(17) -0.027(2)
O6W 0.040(2) 0.071(3) 0.048(2) -0.011(2) 0.0033(17) -0.0034(19)
O7W 0.059(3) 0.058(3) 0.068(3) 0.000(2) 0.008(2) -0.004(2)
O8W 0.044(4) 0.041(4) 0.032(3) 0.002(3) -0.013(3) -0.015(3)

loop_
_atom_type_symbol
_atom_type_description
_atom_type_scat_dispersion_real
_atom_type_scat_dispersion_imag
_atom_type_scat_source
C C 0.0033 0.0016 'International Tables Vol C Tables 4.2.6.8 and 6.1.1.4'
H H 0.0000 0.0000 'International Tables Vol C Tables 4.2.6.8 and 6.1.1.4'
N N 0.0061 0.0033 'International Tables Vol C Tables 4.2.6.8 and 6.1.1.4'
O O 0.0106 0.0060 'International Tables Vol C Tables 4.2.6.8 and 6.1.1.4'
P P 0.1023 0.0942 'International Tables Vol C Tables 4.2.6.8 and 6.1.1.4'
Cl Cl 0.1484 0.1585 'International Tables Vol C Tables 4.2.6.8 and 6.1.1.4'
Cu Cu 0.3201 1.2651 'International Tables Vol C Tables 4.2.6.8 and 6.1.1.4'

loop_
_geom_angle_atom_site_label_1
_geom_angle_atom_site_label_2
_geom_angle_atom_site_label_3
_geom_angle
_geom_angle_site_symmetry_1
_geom_angle_site_symmetry_3
N7 Cu1 N1 149.84(11) . .
N7 Cu1 N10 85.74(12) . .
N1 Cu1 N10 87.19(11) . .
N7 Cu1 N4 85.48(13) . .
N1 Cu1 N4 83.67(12) . .
N10 Cu1 N4 144.98(11) . .
N7 Cu1 O511 95.33(11) . .
N1 Cu1 O511 109.67(10) . .
N10 Cu1 O511 136.77(10) . .
N4 Cu1 O511 77.83(10) . .
C20 N1 C2 109.9(3) . .
C20 N1 C12 108.5(3) . .
C2 N1 C12 107.6(2) . .
C20 N1 Cu1 120.3(2) . .
C2 N1 Cu1 109.6(2) . .
C12 N1 Cu1 99.80(19) . .
N1 C2 C3 110.2(3) . .
N1 C2 H21 109.6 . .
C3 C2 H21 109.6 . .
N1 C2 H22 109.6 . .
C3 C2 H22 109.6 . .
H21 C2 H22 108.1 . .
N4 C3 C2 109.1(3) . .
N4 C3 H31 109.9 . .
C2 C3 H31 109.9 . .
N4 C3 H32 109.9 . .
C2 C3 H32 109.9 . .
H31 C3 H32 108.3 . .
C50 N4 C5 111.2(3) . .
C50 N4 C3 111.7(3) . .
C5 N4 C3 111.8(3) . .
C50 N4 Cu1 111.0(2) . .
C5 N4 Cu1 107.5(2) . .
C3 N4 Cu1 103.4(2) . .
N4 C5 C6 109.9(3) . .
N4 C5 H51 109.7 . .
C6 C5 H51 109.7 . .
N4 C5 H52 109.7 . .
C6 C5 H52 109.7 . .
H51 C5 H52 108.2 . .
N7 C6 C5 110.8(3) . .
N7 C6 H61 109.5 . .
C5 C6 H61 109.5 . .
N7 C6 H62 109.5 . .
C5 C6 H62 109.5 . .
H61 C6 H62 108.1 . .
C40 N7 C6 108.0(3) . .
C40 N7 C8 111.3(3) . .
C6 N7 C8 109.0(3) . .
C40 N7 Cu1 118.8(2) . .
C6 N7 Cu1 101.4(2) . .
C8 N7 Cu1 107.5(2) . .
N7 C8 C9 110.5(3) . .
N7 C8 H81 109.5 . .
C9 C8 H81 109.5 . .
N7 C8 H82 109.5 . .
C9 C8 H82 109.5 . .
H81 C8 H82 108.1 . .
N10 C9 C8 108.8(3) . .
N10 C9 H91 109.9 . .
C8 C9 H91 109.9 . .
N10 C9 H92 109.9 . .
C8 C9 H92 109.9 . .
H91 C9 H92 108.3 . .
C30 N10 C9 110.2(3) . .
C30 N10 C11 108.9(3) . .
C9 N10 C11 112.6(3) . .
C30 N10 Cu1 117.4(2) . .
C9 N10 Cu1 101.8(2) . .
C11 N10 Cu1 105.9(2) . .
N10 C11 C12 110.4(3) . .
N10 C11 H111 109.6 . .
C12 C11 H111 109.6 . .
N10 C11 H112 109.6 . .
C12 C11 H112 109.6 . .
H111 C11 H112 108.1 . .
N1 C12 C11 111.0(3) . .
N1 C12 H121 109.4 . .
C11 C12 H121 109.4 . .
N1 C12 H122 109.4 . .
C11 C12 H122 109.4 . .
H121 C12 H122 108.0 . .
N1 C20 P1 122.1(2) . .
N1 C20 H201 106.8 . .
P1 C20 H201 106.8 . .
N1 C20 H202 106.8 . .
P1 C20 H202 106.8 . .
H201 C20 H202 106.7 . .
O12 P1 O11 114.76(18) . .
O12 P1 C21 114.7(2) . .
O11 P1 C21 104.89(17) . .
O12 P1 C20 114.00(16) . .
O11 P1 C20 112.36(15) . .
C21 P1 C20 94.01(16) . .
P1 O11 Cu3 140.68(16) . .
N22 C21 P1 117.8(2) . .
N22 C21 H211 107.9 . .
P1 C21 H211 107.9 . .
N22 C21 H212 107.9 . .
P1 C21 H212 107.9 . .
H211 C21 H212 107.2 . .
C23 N22 C25 113.9(3) . .
C23 N22 C21 112.3(3) . .
C25 N22 C21 108.3(3) . .
C23 N22 Cu2 105.6(2) . .
C25 N22 Cu2 103.6(2) . .
C21 N22 Cu2 112.9(2) . .
N22 C23 C24 111.7(3) . .
N22 C23 H231 109.3 . .
C24 C23 H231 109.3 . .
N22 C23 H232 109.3 . .
C24 C23 H232 109.3 . .
H231 C23 H232 107.9 . .
O242 C24 O241 124.2(4) . .
O242 C24 C23 118.0(4) . .
O241 C24 C23 117.8(3) . .
C24 O241 Cu2 113.3(2) . .
N22 C25 C26 109.2(3) . .
N22 C25 H251 109.8 . .
C26 C25 H251 109.8 . .
N22 C25 H252 109.8 . .
C26 C25 H252 109.8 . .
H251 C25 H252 108.3 . .
O262 C26 O261 124.7(4) . .
O262 C26 C25 119.9(3) . .
O261 C26 C25 115.4(3) . .
C26 O261 Cu2 114.1(2) . .
N10 C30 C31 112.9(3) . .
N10 C30 H301 109.0 . .
C31 C30 H301 109.0 . .
N10 C30 H302 109.0 . .
C31 C30 H302 109.0 . .
H301 C30 H302 107.8 . .
O312 C31 O311 127.1(3) . .
O312 C31 C30 115.3(3) . .
O311 C31 C30 117.6(3) . .
C31 O311 Cu3 129.4(2) . .
C31 O312 Cu4 128.1(2) . .
N7 C40 C41 117.1(3) . .
N7 C40 H401 108.0 . .
C41 C40 H401 108.0 . .
N7 C40 H402 108.0 . .
C41 C40 H402 108.0 . .
H401 C40 H402 107.3 . .
O411 C41 O412 126.2(3) . .
O411 C41 C40 122.9(3) . .
O412 C41 C40 110.9(3) . .
C41 O412 Cu2 133.3(2) . 2_666
N4 C50 C51 112.0(3) . .
N4 C50 H501 109.2 . .
C51 C50 H501 109.2 . .
N4 C50 H502 109.2 . .
C51 C50 H502 109.2 . .
H501 C50 H502 107.9 . .
O512 C51 O511 126.8(3) . .
O512 C51 C50 113.6(3) . .
O511 C51 C50 119.5(3) . .
C51 O511 Cu1 113.5(2) . .
C51 O511 Cu3 122.6(2) . .
Cu1 O511 Cu3 103.95(10) . .
C51 O512 Cu4 133.4(2) . 2_666
O412 Cu2 O241 104.34(11) 2_666 .
O412 Cu2 O261 86.98(11) 2_666 .
O241 Cu2 O261 167.14(11) . .
O412 Cu2 N22 170.59(12) 2_666 .
O241 Cu2 N22 85.07(11) . .
O261 Cu2 N22 83.70(12) . .
H11C O1C H12C 98.4 . .
O11 Cu3 O311 92.27(10) . .
O11 Cu3 O2C 164.06(10) . 2_666
O311 Cu3 O2C 91.81(9) . 2_666
O11 Cu3 O2C 95.97(10) . .
O311 Cu3 O2C 164.95(10) . .
O2C Cu3 O2C 83.69(10) 2_666 .
O11 Cu3 O511 94.53(10) . .
O311 Cu3 O511 76.20(9) . .
O2C Cu3 O511 101.40(9) 2_666 .
O2C Cu3 O511 90.58(9) . .
O11 Cu3 Cu3 135.65(8) . 2_666
O311 Cu3 Cu3 132.03(7) . 2_666
O2C Cu3 Cu3 41.85(7) 2_666 2_666
O2C Cu3 Cu3 41.83(6) . 2_666
O511 Cu3 Cu3 98.01(6) . 2_666
Cu3 O2C Cu3 96.31(10) 2_666 .
Cu3 O2C Cu4 103.45(10) 2_666 2_666
Cu3 O2C Cu4 127.03(12) . 2_666
Cu3 O2C H21C 108.8 2_666 .
Cu3 O2C H21C 119.6 . .
Cu4 O2C H21C 99.7 2_666 .
Cu4 O3C H31C 118.2 . .
Cu4 O3C H32C 133.5 . .
H31C O3C H32C 103.8 . .
O512 Cu4 O312 165.53(11) 2_666 .
O512 Cu4 O5C 81.96(11) 2_666 .
O312 Cu4 O5C 86.10(11) . .
O512 Cu4 O2C 100.26(10) 2_666 2_666
O312 Cu4 O2C 91.81(10) . 2_666
O5C Cu4 O2C 177.63(10) . 2_666
O512 Cu4 O3C 96.93(12) 2_666 .
O312 Cu4 O3C 91.99(10) . .
O5C Cu4 O3C 93.87(11) . .
O2C Cu4 O3C 85.07(9) 2_666 .
O512 Cu4 O4C 78.13(13) 2_666 .
O312 Cu4 O4C 94.83(12) . .
O5C Cu4 O4C 94.84(11) . .
O2C Cu4 O4C 86.45(10) 2_666 .
O3C Cu4 O4C 169.27(11) . .
Cu4 O4C H41C 120.8 . .
Cu4 O4C H42C 94.9 . .
H41C O4C H42C 106.8 . .
Cu4 O5C H51C 116.8 . .
Cu4 O5C H52C 129.6 . .
H51C O5C H52C 100.7 . .
H11W O1W H12W 100.6 . .
H21W O2W H22W 93.8 . .
H31W O3W H32W 107.4 . .
H41W O4W H42W 103.5 . .
H51W O5W H52W 95.3 . .
H61W O6W H62W 110.9 . .
H71W O7W H72W 126.2 . .
O8W O8W H81W 47.6 2_657 .

loop_
_geom_bond_atom_site_label_1
_geom_bond_atom_site_label_2
_geom_bond_distance
_geom_bond_site_symmetry_2
Cu1 N7 2.059(3) .
Cu1 N1 2.066(3) .
Cu1 N10 2.089(3) .
Cu1 N4 2.101(3) .
Cu1 O511 2.216(2) .
N1 C20 1.493(4) .
N1 C2 1.501(4) .
N1 C12 1.502(4) .
C2 C3 1.504(5) .
C2 H21 0.9900 .
C2 H22 0.9900 .
C3 N4 1.485(4) .
C3 H31 0.9900 .
C3 H32 0.9900 .
N4 C50 1.478(5) .
N4 C5 1.480(5) .
C5 C6 1.501(6) .
C5 H51 0.9900 .
C5 H52 0.9900 .
C6 N7 1.500(4) .
C6 H61 0.9900 .
C6 H62 0.9900 .
N7 C40 1.490(4) .
N7 C8 1.500(5) .
C8 C9 1.516(5) .
C8 H81 0.9900 .
C8 H82 0.9900 .
C9 N10 1.490(4) .
C9 H91 0.9900 .
C9 H92 0.9900 .
N10 C30 1.481(4) .
N10 C11 1.491(5) .
C11 C12 1.508(5) .
C11 H111 0.9900 .
C11 H112 0.9900 .
C12 H121 0.9900 .
C12 H122 0.9900 .
C20 P1 1.842(3) .
C20 H201 0.9900 .
C20 H202 0.9900 .
P1 O12 1.494(3) .
P1 O11 1.509(2) .
P1 C21 1.821(4) .
O11 Cu3 1.928(2) .
C21 N22 1.486(4) .
C21 H211 0.9900 .
C21 H212 0.9900 .
N22 C23 1.482(5) .
N22 C25 1.484(4) .
N22 Cu2 2.018(3) .
C23 C24 1.514(5) .
C23 H231 0.9900 .
C23 H232 0.9900 .
C24 O242 1.239(5) .
C24 O241 1.282(5) .
O241 Cu2 1.946(2) .
C25 C26 1.525(5) .
C25 H251 0.9900 .
C25 H252 0.9900 .
C26 O262 1.224(5) .
C26 O261 1.290(4) .
O261 Cu2 1.951(3) .
C30 C31 1.503(5) .
C30 H301 0.9900 .
C30 H302 0.9900 .
C31 O312 1.256(4) .
C31 O311 1.266(4) .
O311 Cu3 1.972(2) .
O312 Cu4 1.939(2) .
C40 C41 1.525(5) .
C40 H401 0.9900 .
C40 H402 0.9900 .
C41 O411 1.226(4) .
C41 O412 1.284(4) .
O412 Cu2 1.930(2) 2_666
C50 C51 1.512(5) .
C50 H501 0.9900 .
C50 H502 0.9900 .
C51 O512 1.245(4) .
C51 O511 1.253(4) .
O511 Cu3 2.376(2) .
O512 Cu4 1.919(3) 2_666
Cu2 O412 1.930(2) 2_666
O1C H11C 0.8818 .
O1C H12C 0.8647 .
Cu3 O2C 1.976(2) 2_666
Cu3 O2C 1.977(2) .
Cu3 Cu3 2.9454(7) 2_666
O2C Cu3 1.977(2) 2_666
O2C Cu4 2.042(2) 2_666
O2C H21C 0.9378 .
O3C Cu4 2.268(3) .
O3C H31C 0.8723 .
O3C H32C 0.8023 .
Cu4 O512 1.918(3) 2_666
Cu4 O5C 2.005(3) .
Cu4 O2C 2.042(2) 2_666
Cu4 O4C 2.412(3) .
O4C H41C 0.8786 .
O4C H42C 0.9098 .
O5C H51C 0.8174 .
O5C H52C 0.8926 .
O1W H11W 0.8828 .
O1W H12W 0.8719 .
O2W H21W 0.9146 .
O2W H22W 0.7904 .
O3W H31W 0.8566 .
O3W H32W 0.9212 .
O4W H41W 0.9018 .
O4W H42W 0.9730 .
O5W H51W 0.8507 .
O5W H52W 0.9382 .
O6W H61W 0.8685 .
O6W H62W 0.8985 .
O7W H71W 0.8924 .
O7W H72W 0.8985 .
O8W O8W 1.134(13) 2_657
O8W H81W 0.8223 .
